data_1567253
loop_
_publ_author_name
'Zuffa, Caterina'
'Cappuccino, Chiara'
'Marchini, Marianna'
'Contini, Laura'
'Farinella, Francesco'
'Maini, Lucia'

_publ_section_title
;
 AgX-based hybrid coordination polymers: mechanochemical synthesis,
 structure and luminescence property characterization.
;
_journal_issue 0
_journal_name_full 'Faraday discussions'
_journal_page_first 448
_journal_page_last 465
_journal_paper_doi 10.1039/d2fd00093h
_journal_volume 241
_journal_year 2023
_chemical_formula_moiety 'C6 H8 Ag I N2'
_chemical_formula_sum 'C6 H8 Ag I N2'
_chemical_formula_weight 342.91
_space_group_IT_number 2
_space_group_name_Hall '-P 1'
_space_group_name_H-M_alt 'P -1'
_symmetry_cell_setting triclinic
_symmetry_space_group_name_H-M 'P -1'
_cell_angle_alpha 112.54
_cell_angle_beta 83.86
_cell_angle_gamma 85.59
_cell_formula_units_Z 2
_cell_length_a 4.579
_cell_length_b 10.323
_cell_length_c 10.263
_cell_measurement_temperature 293
_cell_volume 441.808
_computing_cell_refinement
;
 TOPAS-Academic v. 5.0
;
_computing_structure_refinement
;
 TOPAS-Academic v. 5.0
;
_computing_structure_solution
;
 TOPAS-Academic v. 5.0
;
_diffrn_ambient_temperature 293
_diffrn_measurement_device_type Xpert-PRO
_diffrn_radiation_probe x-ray
_diffrn_radiation_type 'Cu K\a'
_diffrn_radiation_wavelength 1.535
_exptl_crystal_density_diffrn 2.577
_pd_char_colour whitish
_pd_meas_number_of_points 3117
_pd_proc_2theta_range_inc 0.017
_pd_proc_2theta_range_max 59.96486
_pd_proc_2theta_range_min 6.99286
_pd_proc_ls_background_function Chebyschev
_pd_proc_ls_prof_R_factor 0.0280
_pd_proc_ls_prof_wR_expected 0.0182
_pd_proc_ls_prof_wR_factor 0.0370
_pd_spec_mount_mode transmission
_refine_ls_goodness_of_fit_all 2.03570
_refine_ls_hydrogen_treatment constr
_refine_ls_number_parameters 0.000000
_refine_ls_R_I_factor 0.0063
_refine_ls_shift/su_max 0.0942
_reflns_d_resolution_high 9.45592
_reflns_d_resolution_low 1.53132
_reflns_limit_h_max 2
_reflns_limit_h_min 0
_reflns_limit_k_max 6
_reflns_limit_k_min -6
_reflns_limit_l_max 6
_reflns_limit_l_min -6
_reflns_number_total 258
_cod_data_source_file d2fd00093h8.cif
_cod_data_source_block AgI2pica_powder
_cod_depositor_comments
;
The following automatic conversions were performed:

data item '_diffrn_radiation_probe' value 'X-ray' was changed to
'x-ray' in accordance with the
/home/data/users/saulius/crontab/automatic-downloads/rss-feeds/RSC/lib/dictionaries/cif_core.dic
dictionary named 'cif_core.dic' version 2.4.2 last updated on
2011-04-26.

Automatic conversion script
Id: cif_fix_values 7556 2019-12-06 15:28:31Z antanas 

 Adding full bibliography for 1567249--1567254.cif.
;
_cod_original_cell_volume 442
_cod_original_sg_symbol_H-M P-1
_cod_database_code 1567253

loop_
_symmetry_equiv_pos_as_xyz
'x, y, z '
'-x, -y, -z '

loop_
_atom_site_label
_atom_site_type_symbol
_atom_site_symmetry_multiplicity
_atom_site_fract_x
_atom_site_fract_y
_atom_site_fract_z
_atom_site_occupancy
_atom_site_B_iso_or_equiv
Ag1 Ag 2 0.7430(15) 0.0935(5) 0.4753(6) 1 5.021655
I1 I 2 0.3226(15) -0.0004(5) 0.2921(5) 1 4.066277
N2 N 2 0.805(10) 0.338(4) 0.576(2) 1 3.939946
C2 C 2 1.011(4) 0.5107(18) 0.7802(17) 1 3.545162
N1 N 2 1.217(5) 0.550(3) 0.702(2) 1 3.868885
C6 C 2 1.284(10) 0.681(4) 0.767(3) 1 4.318939
H6 H 2 1.429(13) 0.710(5) 0.717(3) 1 5.211151
C4 C 2 0.953(11) 0.734(2) 0.974(3) 1 4.974281
H4 H 2 0.866(13) 0.794(3) 1.066(3) 1 6.000719
C1 C 2 0.939(8) 0.362(2) 0.704(2) 1 4.547914
H1A H 2 1.120(11) 0.2975(19) 0.679(3) 1 5.448022
H1B H 2 0.805(10) 0.340(3) 0.771(3) 1 5.448022
C3 C 2 0.877(6) 0.598(2) 0.9137(19) 1 4.295252
H3 H 2 0.735(5) 0.568(4) 0.964(2) 1 5.132194
C5 C 2 1.157(14) 0.777(3) 0.899(3) 1 4.824263
H5 H 2 1.209(18) 0.868(4) 0.936(4) 1 5.763849
H7 H 2 0.590523 0.398688 0.596751 1 5.448022
H8 H 2 0.923648 0.365518 0.501272 1 5.448022

loop_
_geom_angle_atom_site_label_1
_geom_angle_atom_site_label_2
_geom_angle_atom_site_label_3
_geom_angle
_geom_angle_site_symmetry_1
_geom_angle_site_symmetry_2
_geom_angle_site_symmetry_3
I1 Ag1 N2 120.6(11) 1_555 1_555 1_555

loop_
_geom_bond_atom_site_label_1
_geom_bond_atom_site_label_2
_geom_bond_distance
_geom_bond_site_symmetry_1
_geom_bond_site_symmetry_2
Ag1 N2 2.38(3) 1_555 1_555
